data_4512271
loop_
_publ_author_name
'Clegg, William'
'Holcroft, James M.'

_publ_section_title
;
 Structural Variation in Mellitate Complexes of First-Row Transition
 Metals: What Chance for Design?
;
_journal_issue 12
_journal_name_full 'Crystal Growth &amp; Design'
_journal_page_first 6282
_journal_paper_doi 10.1021/cg5009736
_journal_volume 14
_journal_year 2014
_chemical_formula_moiety '2 K +,C12 H12 Cu2 O18 2-,7 H2 O'
_chemical_formula_sum 'C12 H26 Cu2 K2 O25'
_chemical_formula_weight 775.61
_chemical_name_systematic
;
 ?
;
_space_group_crystal_system orthorhombic
_space_group_IT_number 61
_space_group_name_Hall '-P 2ac 2ab'
_space_group_name_H-M_alt 'P b c a'
_symmetry_space_group_name_Hall '-P 2ac 2ab'
_symmetry_space_group_name_H-M 'P b c a'
_atom_sites_solution_hydrogens difmap
_atom_sites_solution_primary direct
_atom_sites_solution_secondary difmap
_audit_creation_method SHELXL-2014
_cell_angle_alpha 90
_cell_angle_beta 90
_cell_angle_gamma 90
_cell_formula_units_Z 8
_cell_length_a 19.4561(10)
_cell_length_b 12.5110(6)
_cell_length_c 21.4202(11)
_cell_measurement_reflns_used 9896
_cell_measurement_temperature 150(2)
_cell_measurement_theta_max 33.61
_cell_measurement_theta_min 2.96
_cell_volume 5214.0(5)
_computing_cell_refinement 'Bruker APEX2'
_computing_data_collection 'Bruker APEX2'
_computing_data_reduction 'Bruker APEX2'
_computing_molecular_graphics 'Bruker SHELXTL'
_computing_publication_material 'Bruker SHELXTL and local programs'
_computing_structure_refinement 'SHELXL-2014 (Sheldrick, 2014)'
_computing_structure_solution 'Bruker SHELXTL'
_diffrn_ambient_temperature 150(2)
_diffrn_measured_fraction_theta_full 0.997
_diffrn_measured_fraction_theta_max 0.997
_diffrn_measurement_device_type 'Bruker APEX-II CCD'
_diffrn_measurement_method '\w scans'
_diffrn_radiation_type synchrotron
_diffrn_radiation_wavelength 0.7749
_diffrn_reflns_av_R_equivalents 0.0727
_diffrn_reflns_av_unetI/netI 0.0434
_diffrn_reflns_Laue_measured_fraction_full 0.997
_diffrn_reflns_Laue_measured_fraction_max 0.997
_diffrn_reflns_limit_h_max 25
_diffrn_reflns_limit_h_min -25
_diffrn_reflns_limit_k_max 16
_diffrn_reflns_limit_k_min -16
_diffrn_reflns_limit_l_max 28
_diffrn_reflns_limit_l_min -28
_diffrn_reflns_number 45524
_diffrn_reflns_point_group_measured_fraction_full 0.997
_diffrn_reflns_point_group_measured_fraction_max 0.997
_diffrn_reflns_theta_full 27.706
_diffrn_reflns_theta_max 31.103
_diffrn_reflns_theta_min 2.892
_diffrn_source 'ALS beamline 11.3.1'
_exptl_absorpt_coefficient_mu 2.518
_exptl_absorpt_correction_T_max 0.941
_exptl_absorpt_correction_T_min 0.790
_exptl_absorpt_correction_type multi-scan
_exptl_absorpt_process_details SADABS
_exptl_crystal_colour blue
_exptl_crystal_density_diffrn 1.976
_exptl_crystal_density_method 'not measured'
_exptl_crystal_description needle
_exptl_crystal_F_000 3152
_exptl_crystal_size_max 0.12
_exptl_crystal_size_mid 0.04
_exptl_crystal_size_min 0.03
_refine_diff_density_max 0.715
_refine_diff_density_min -0.672
_refine_diff_density_rms 0.101
_refine_ls_extinction_coef 0.00022(14)
_refine_ls_extinction_expression Fc^*^=kFc[1+0.001xFc^2^\l^3^/sin(2\q)]^-1/4^
_refine_ls_extinction_method SHELXL
_refine_ls_goodness_of_fit_ref 1.077
_refine_ls_hydrogen_treatment refxyz
_refine_ls_matrix_type full
_refine_ls_number_parameters 458
_refine_ls_number_reflns 6453
_refine_ls_number_restraints 409
_refine_ls_restrained_S_all 1.069
_refine_ls_R_factor_all 0.0389
_refine_ls_R_factor_gt 0.0345
_refine_ls_shift/su_max 0.001
_refine_ls_shift/su_mean 0.000
_refine_ls_structure_factor_coef Fsqd
_refine_ls_weighting_details 'w=1/[\s^2^(Fo^2^)+(0.0500P)^2^+1.9069P] where P=(Fo^2^+2Fc^2^)/3'
_refine_ls_weighting_scheme calc
_refine_ls_wR_factor_gt 0.0928
_refine_ls_wR_factor_ref 0.0952
_reflns_Friedel_coverage 0.000
_reflns_number_gt 5626
_reflns_number_total 6453
_reflns_threshold_expression 'I > 2\s(I)'
_cod_data_source_file cg5009736_si_001.cif
_cod_data_source_block jmhi
_cod_depositor_comments 'Adding full bibliography for 4512266--4512273.cif.'
_cod_database_code 4512271
_shelx_space_group_comment
;
The symmetry employed for this shelxl refinement is uniquely defined
by the following loop, which should always be used as a source of
symmetry information in preference to the above space-group names.
They are only intended as comments.
;
_shelx_estimated_absorpt_t_min 0.752
_shelx_estimated_absorpt_t_max 0.928
_shelxl_version_number 2014-3

loop_
_space_group_symop_operation_xyz
'x, y, z'
'-x+1/2, -y, z+1/2'
'-x, y+1/2, -z+1/2'
'x+1/2, -y+1/2, -z'
'-x, -y, -z'
'x-1/2, y, -z-1/2'
'x, -y-1/2, z-1/2'
'-x-1/2, y-1/2, z'

loop_
_atom_site_label
_atom_site_type_symbol
_atom_site_fract_x
_atom_site_fract_y
_atom_site_fract_z
_atom_site_U_iso_or_equiv
_atom_site_adp_type
_atom_site_occupancy
_atom_site_site_symmetry_order
_atom_site_calc_flag
_atom_site_refinement_flags_posn
_atom_site_refinement_flags_adp
_atom_site_refinement_flags_occupancy
_atom_site_disorder_assembly
_atom_site_disorder_group
Cu1 Cu 0.23873(2) 0.33517(2) 0.26001(2) 0.01009(9) Uani 1 1 d . . . . .
Cu2 Cu 0.43934(2) 0.17062(2) 0.38824(2) 0.00947(8) Uani 1 1 d . . . . .
C1 C 0.41939(10) 0.24901(16) 0.16899(10) 0.0092(4) Uani 1 1 d . . . . .
C2 C 0.47938(11) 0.25018(16) 0.20519(9) 0.0101(4) Uani 1 1 d . . . . .
C3 C 0.54367(10) 0.25424(16) 0.17639(9) 0.0099(4) Uani 1 1 d . . . . .
C4 C 0.54840(11) 0.25814(16) 0.11115(9) 0.0098(4) Uani 1 1 d . . . . .
C5 C 0.48868(10) 0.25701(15) 0.07488(9) 0.0089(4) Uani 1 1 d . . . . .
C6 C 0.42403(10) 0.25140(16) 0.10377(9) 0.0087(4) Uani 1 1 d . . . . .
C7 C 0.34900(11) 0.24510(16) 0.19954(9) 0.0105(4) Uani 1 1 d . . . . .
C8 C 0.47582(11) 0.24484(17) 0.27561(10) 0.0122(4) Uani 1 1 d . . . . .
C9 C 0.60978(11) 0.25512(17) 0.21391(10) 0.0129(4) Uani 1 1 d . . . . .
C10 C 0.61925(10) 0.26035(16) 0.08160(9) 0.0103(4) Uani 1 1 d . . . . .
C11 C 0.49395(11) 0.26088(16) 0.00457(9) 0.0102(4) Uani 1 1 d . . . . .
C12 C 0.35985(10) 0.23994(17) 0.06440(9) 0.0105(4) Uani 1 1 d . . . . .
O1 O 0.31256(8) 0.16490(12) 0.19218(8) 0.0168(3) Uani 1 1 d . . . . .
O2 O 0.33302(8) 0.32963(12) 0.23021(7) 0.0126(3) Uani 1 1 d . . . . .
O3 O 0.43257(8) 0.17749(12) 0.29747(7) 0.0129(3) Uani 1 1 d . . . . .
O4 O 0.51442(10) 0.30073(15) 0.30761(8) 0.0256(4) Uani 1 1 d . . . . .
O5 O 0.62741(10) 0.17709(14) 0.24546(9) 0.0260(4) Uani 1 1 d . . . . .
O6 O 0.64444(8) 0.34134(12) 0.20812(8) 0.0143(3) Uani 1 1 d . . . . .
O7 O 0.65717(8) 0.18022(12) 0.09399(7) 0.0127(3) Uani 1 1 d . . . . .
O8 O 0.63667(8) 0.33959(12) 0.04997(8) 0.0150(3) Uani 1 1 d . . . . .
O9 O 0.53417(8) 0.20122(13) -0.02304(7) 0.0164(3) Uani 1 1 d . . . . .
O10 O 0.45442(8) 0.33025(11) -0.02171(7) 0.0114(3) Uani 1 1 d . . . . .
O11 O 0.36078(8) 0.16475(11) 0.02441(7) 0.0129(3) Uani 1 1 d . . . . .
O12 O 0.31039(8) 0.30153(13) 0.07456(7) 0.0155(3) Uani 1 1 d . . . . .
O13 O 0.20642(10) 0.38505(15) 0.17669(9) 0.0252(4) Uani 1 1 d D . . . .
H13A H 0.1965(17) 0.341(2) 0.1521(13) 0.038 Uiso 1 1 d D U . . .
H13B H 0.2365(13) 0.416(2) 0.1628(15) 0.038 Uiso 1 1 d D U . . .
O14 O 0.24949(13) 0.50413(16) 0.29427(13) 0.0471(7) Uani 1 1 d D . . . .
H14A H 0.2216(18) 0.524(3) 0.3170(16) 0.071 Uiso 1 1 d D U . . .
H14B H 0.257(2) 0.546(3) 0.2700(16) 0.071 Uiso 1 1 d D U . . .
O15 O 0.26403(8) 0.25009(15) 0.33370(7) 0.0170(3) Uani 1 1 d D . . . .
H15A H 0.2344(10) 0.239(2) 0.3567(11) 0.025 Uiso 1 1 d D U . . .
H15B H 0.2957(10) 0.265(2) 0.3527(12) 0.025 Uiso 1 1 d D U . . .
O16 O 0.37978(8) 0.29955(12) 0.40059(7) 0.0119(3) Uani 1 1 d D . . . .
H16A H 0.3718(15) 0.305(2) 0.4356(7) 0.018 Uiso 1 1 d D U . . .
H16B H 0.3930(15) 0.3537(15) 0.3885(11) 0.018 Uiso 1 1 d D U . . .
O17 O 0.34678(9) 0.05282(13) 0.39246(7) 0.0154(3) Uani 1 1 d D . . . .
H17A H 0.3213(13) 0.060(2) 0.4206(11) 0.023 Uiso 1 1 d D U . . .
H17B H 0.3614(15) -0.0048(15) 0.3962(13) 0.023 Uiso 1 1 d D U . . .
O18 O 0.49937(9) 0.04632(13) 0.38055(7) 0.0157(3) Uani 1 1 d D . . . .
H18A H 0.5124(14) 0.034(2) 0.3473(7) 0.024 Uiso 1 1 d D U . . .
H18B H 0.5308(11) 0.047(2) 0.4023(10) 0.024 Uiso 1 1 d D U . . .
O19 O 0.13338(9) 0.23938(15) 0.11239(8) 0.0217(4) Uani 1 1 d D . . . .
H19A H 0.1150(14) 0.223(3) 0.1432(9) 0.033 Uiso 1 1 d D U . . .
H19B H 0.1044(12) 0.254(3) 0.0892(11) 0.033 Uiso 1 1 d D U . . .
O20 O 0.24926(9) -0.07927(13) -0.01619(8) 0.0183(3) Uani 1 1 d D . . . .
H20A H 0.2373(15) -0.1223(19) 0.0082(11) 0.027 Uiso 1 1 d D U . . .
H20B H 0.2780(12) -0.110(2) -0.0354(12) 0.027 Uiso 1 1 d D U . . .
O21 O 0.2000(2) 0.0341(3) 0.15654(17) 0.0471(13) Uani 0.710(9) 1 d D U P A 1
H21A H 0.170(3) 0.016(4) 0.180(2) 0.071 Uiso 0.710(9) 1 d D U P A 1
H21B H 0.212(3) 0.090(3) 0.172(3) 0.071 Uiso 0.710(9) 1 d D U P A 1
O21A O 0.1863(10) -0.0163(17) 0.1328(10) 0.111(5) Uiso 0.290(9) 1 d . U P A 2
O22 O 0.09302(9) 0.01354(13) 0.03367(8) 0.0159(3) Uani 1 1 d D . . . .
H22A H 0.0930(15) 0.0556(16) 0.0060(10) 0.024 Uiso 1 1 d D U . . .
H22B H 0.0815(15) -0.0400(14) 0.0170(12) 0.024 Uiso 1 1 d D U . . .
O23 O 0.44585(11) 0.50002(15) 0.23121(9) 0.0293(5) Uani 1 1 d D . . . .
H23A H 0.4257(16) 0.5506(16) 0.2438(16) 0.044 Uiso 1 1 d D U . . .
H23B H 0.4218(15) 0.4521(17) 0.2374(17) 0.044 Uiso 1 1 d D U . . .
O24 O 0.55945(9) 0.49890(14) 0.41961(9) 0.0208(4) Uani 1 1 d D . . . .
H24A H 0.5765(16) 0.5448(17) 0.4394(12) 0.031 Uiso 1 1 d D U . . .
H24B H 0.5573(17) 0.4497(16) 0.4417(12) 0.031 Uiso 1 1 d D U . . .
O25 O 0.57720(10) -0.00659(14) 0.12338(9) 0.0208(4) Uani 1 1 d D . . . .
H25A H 0.6029(12) 0.039(2) 0.1191(15) 0.031 Uiso 1 1 d D U . . .
H25B H 0.5439(10) 0.005(2) 0.1062(15) 0.031 Uiso 1 1 d D U . . .
K1 K 0.22480(5) 0.11322(11) 0.04310(12) 0.0138(3) Uani 0.710(9) 1 d . . P A 1
K1A K 0.22960(19) 0.1004(3) 0.0599(3) 0.0219(8) Uiso 0.290(9) 1 d . . P A 2
K2 K 0.58295(3) 0.49514(4) 0.28884(2) 0.02252(13) Uani 1 1 d . . . . .

loop_
_atom_site_aniso_label
_atom_site_aniso_U_11
_atom_site_aniso_U_22
_atom_site_aniso_U_33
_atom_site_aniso_U_23
_atom_site_aniso_U_13
_atom_site_aniso_U_12
Cu1 0.00832(14) 0.01071(14) 0.01124(14) -0.00123(9) 0.00115(9) 0.00017(9)
Cu2 0.01142(14) 0.01058(14) 0.00640(13) 0.00032(9) -0.00056(9) 0.00036(9)
C1 0.0104(9) 0.0071(9) 0.0102(9) 0.0010(7) 0.0025(7) 0.0003(7)
C2 0.0136(10) 0.0073(9) 0.0094(9) -0.0007(7) -0.0001(7) 0.0002(7)
C3 0.0109(9) 0.0085(9) 0.0104(9) -0.0009(7) -0.0012(7) -0.0007(7)
C4 0.0101(9) 0.0077(9) 0.0116(10) -0.0002(7) 0.0009(7) 0.0001(7)
C5 0.0118(10) 0.0063(9) 0.0086(9) -0.0008(7) -0.0002(7) 0.0012(7)
C6 0.0090(9) 0.0072(9) 0.0099(9) -0.0003(7) -0.0019(7) 0.0009(7)
C7 0.0115(10) 0.0117(9) 0.0085(9) 0.0025(7) 0.0013(7) 0.0017(7)
C8 0.0148(10) 0.0116(9) 0.0101(9) 0.0006(8) 0.0004(8) 0.0012(8)
C9 0.0097(10) 0.0171(10) 0.0118(10) -0.0028(8) -0.0017(8) 0.0002(8)
C10 0.0101(9) 0.0118(9) 0.0091(9) -0.0029(7) -0.0004(7) -0.0005(7)
C11 0.0109(9) 0.0107(9) 0.0090(9) -0.0017(7) 0.0001(7) -0.0035(7)
C12 0.0095(9) 0.0133(10) 0.0087(9) 0.0032(7) 0.0005(7) -0.0024(7)
O1 0.0138(8) 0.0150(8) 0.0217(8) -0.0014(6) 0.0040(6) -0.0043(6)
O2 0.0128(7) 0.0141(8) 0.0107(7) -0.0012(6) 0.0019(6) 0.0019(5)
O3 0.0151(8) 0.0150(7) 0.0085(7) 0.0012(5) -0.0002(6) -0.0024(6)
O4 0.0364(11) 0.0288(10) 0.0116(8) -0.0016(7) -0.0019(7) -0.0192(8)
O5 0.0252(10) 0.0251(9) 0.0275(10) 0.0126(7) -0.0173(8) -0.0084(7)
O6 0.0098(7) 0.0125(7) 0.0208(8) -0.0015(6) -0.0016(6) -0.0003(6)
O7 0.0118(7) 0.0121(7) 0.0142(7) 0.0001(6) 0.0008(6) 0.0024(5)
O8 0.0150(8) 0.0131(7) 0.0169(8) 0.0024(6) 0.0025(6) -0.0012(6)
O9 0.0169(8) 0.0187(8) 0.0136(7) -0.0057(6) 0.0020(6) 0.0031(6)
O10 0.0133(7) 0.0118(7) 0.0091(7) 0.0005(5) -0.0009(6) 0.0003(5)
O11 0.0142(8) 0.0138(7) 0.0108(7) -0.0015(5) 0.0001(6) -0.0033(6)
O12 0.0117(7) 0.0171(8) 0.0176(8) 0.0001(6) -0.0029(6) 0.0033(6)
O13 0.0235(10) 0.0255(10) 0.0268(10) 0.0114(8) -0.0101(7) -0.0106(7)
O14 0.0538(14) 0.0169(10) 0.0707(18) -0.0213(10) 0.0446(13) -0.0163(9)
O15 0.0083(7) 0.0293(9) 0.0133(8) 0.0040(7) -0.0002(6) -0.0013(6)
O16 0.0153(8) 0.0115(7) 0.0087(7) 0.0018(6) -0.0001(6) -0.0003(6)
O17 0.0168(8) 0.0124(7) 0.0170(8) 0.0004(6) 0.0012(6) 0.0006(6)
O18 0.0196(8) 0.0186(8) 0.0091(7) -0.0013(6) -0.0021(6) 0.0054(6)
O19 0.0202(9) 0.0257(9) 0.0193(9) -0.0064(7) 0.0007(7) -0.0004(7)
O20 0.0197(9) 0.0172(8) 0.0179(8) 0.0019(6) 0.0065(6) 0.0012(7)
O21 0.067(3) 0.042(2) 0.0321(19) 0.0039(15) -0.0029(17) 0.0241(18)
O22 0.0227(9) 0.0104(7) 0.0147(8) -0.0010(6) 0.0040(6) -0.0012(6)
O23 0.0444(12) 0.0181(9) 0.0254(10) 0.0067(8) 0.0193(9) 0.0072(8)
O24 0.0244(9) 0.0129(8) 0.0250(9) 0.0011(7) -0.0011(7) -0.0026(7)
O25 0.0220(9) 0.0132(8) 0.0272(9) 0.0001(7) 0.0021(7) -0.0021(7)
K1 0.0108(4) 0.0156(4) 0.0149(7) 0.0026(4) -0.0030(3) 0.0011(3)
K2 0.0346(3) 0.0140(2) 0.0189(3) -0.00148(18) -0.0035(2) 0.0072(2)

loop_
_atom_type_symbol
_atom_type_description
_atom_type_scat_dispersion_real
_atom_type_scat_dispersion_imag
_atom_type_scat_source
C C 0.0040 0.0020 'International Tables Vol C Tables 4.2.6.8 and 6.1.1.4'
H H 0.0000 0.0000 'International Tables Vol C Tables 4.2.6.8 and 6.1.1.4'
O O 0.0133 0.0073 'International Tables Vol C Tables 4.2.6.8 and 6.1.1.4'
Cu Cu 0.2862 1.4771 'International Tables Vol C Tables 4.2.6.8 and 6.1.1.4'
K K 0.2275 0.2963 'International Tables Vol C Tables 4.2.6.8 and 6.1.1.4'

loop_
_geom_angle_atom_site_label_1
_geom_angle_atom_site_label_2
_geom_angle_atom_site_label_3
_geom_angle
_geom_angle_site_symmetry_1
_geom_angle_site_symmetry_3
O2 Cu1 O6 178.76(7) . 6_556
O2 Cu1 O13 90.84(7) . .
O2 Cu1 O14 93.03(7) . .
O2 Cu1 O15 90.46(7) . .
O6 Cu1 O13 90.25(7) 6_556 .
O6 Cu1 O14 86.35(7) 6_556 .
O6 Cu1 O15 88.62(7) 6_556 .
O13 Cu1 O14 91.57(10) . .
O13 Cu1 O15 165.35(8) . .
O14 Cu1 O15 102.93(10) . .
O3 Cu2 O10 174.75(7) . 7_566
O3 Cu2 O16 93.27(6) . .
O3 Cu2 O17 90.82(6) . .
O3 Cu2 O18 89.50(7) . .
O10 Cu2 O16 87.76(6) 7_566 .
O10 Cu2 O17 94.27(6) 7_566 .
O10 Cu2 O18 89.37(6) 7_566 .
O16 Cu2 O17 93.28(6) . .
O16 Cu2 O18 177.00(7) . .
O17 Cu2 O18 87.81(7) . .
C2 C1 C6 119.87(18) . .
C2 C1 C7 120.87(18) . .
C6 C1 C7 119.26(18) . .
C1 C2 C3 120.16(18) . .
C1 C2 C8 120.90(19) . .
C3 C2 C8 118.93(18) . .
C2 C3 C4 120.06(19) . .
C2 C3 C9 121.74(18) . .
C4 C3 C9 118.19(18) . .
C3 C4 C5 119.95(19) . .
C3 C4 C10 118.45(18) . .
C5 C4 C10 121.57(18) . .
C4 C5 C6 120.02(18) . .
C4 C5 C11 119.83(18) . .
C6 C5 C11 120.14(18) . .
C1 C6 C5 119.92(18) . .
C1 C6 C12 120.05(18) . .
C5 C6 C12 119.89(18) . .
C1 C7 O1 119.17(18) . .
C1 C7 O2 114.37(18) . .
O1 C7 O2 126.44(19) . .
C2 C8 O3 115.11(18) . .
C2 C8 O4 120.09(19) . .
O3 C8 O4 124.8(2) . .
C3 C9 O5 121.30(19) . .
C3 C9 O6 113.71(18) . .
O5 C9 O6 125.0(2) . .
C4 C10 O7 115.16(18) . .
C4 C10 O8 119.20(18) . .
O7 C10 O8 125.6(2) . .
C5 C11 O9 120.15(19) . .
C5 C11 O10 114.61(17) . .
O9 C11 O10 125.23(19) . .
C6 C12 O11 115.69(18) . .
C6 C12 O12 118.62(18) . .
O11 C12 O12 125.66(19) . .
C7 O1 K1A 125.22(16) . .
C7 O1 K2 99.80(13) . 3_645
K1A O1 K2 105.84(8) . 3_645
Cu1 O2 C7 115.23(13) . .
Cu2 O3 C8 110.44(13) . .
Cu2 O3 K2 126.66(7) . 3_645
C8 O3 K2 110.31(13) . 3_645
C8 O4 K2 134.56(15) . .
Cu1 O6 C9 115.28(13) 6_656 .
Cu1 O6 K2 102.02(6) 6_656 .
C9 O6 K2 106.83(13) . .
C10 O8 K1 138.47(14) . 4
C10 O8 K1A 140.59(15) . 4
Cu2 O10 C11 121.17(13) 7_565 .
C12 O11 K1 93.53(12) . .
C12 O11 K1A 90.98(14) . .
C12 O12 K1 84.44(12) . .
C12 O12 K1A 82.39(14) . .
Cu1 O13 H13A 117(3) . .
Cu1 O13 H13B 105(3) . .
Cu1 O13 K2 100.61(8) . 6_556
H13A O13 H13B 107(2) . .
H13A O13 K2 108(3) . 6_556
H13B O13 K2 120(3) . 6_556
Cu1 O14 H14A 116(3) . .
Cu1 O14 H14B 117(4) . .
H14A O14 H14B 111(3) . .
Cu1 O15 H15A 115(2) . .
Cu1 O15 H15B 120(2) . .
H15A O15 H15B 108(2) . .
Cu2 O16 H16A 108(2) . .
Cu2 O16 H16B 118(2) . .
H16A O16 H16B 109(2) . .
Cu2 O17 H17A 117(2) . .
Cu2 O17 H17B 108(2) . .
H17A O17 H17B 105(2) . .
Cu2 O18 H18A 115(2) . .
Cu2 O18 H18B 115(2) . .
H18A O18 H18B 107(2) . .
H19A O19 H19B 106(2) . .
H19A O19 K1 127(3) . .
H19A O19 K1A 119(3) . .
H19B O19 K1 105(2) . .
H19B O19 K1A 112(2) . .
H20A O20 H20B 103(2) . .
H20A O20 K1 104(2) . .
H20A O20 K1A 97(2) . .
H20B O20 K1 141(2) . .
H20B O20 K1A 142(2) . .
H21A O21 H21B 101(2) . .
H21A O21 K1 144(5) . .
H21B O21 K1 89(4) . .
H22A O22 H22B 103(2) . .
H22A O22 K1 76(2) . .
H22A O22 K1A 84(2) . .
H22B O22 K1 131(2) . .
H22B O22 K1A 131(2) . .
H23A O23 H23B 105(2) . .
H23A O23 K2 109(3) . .
H23B O23 K2 117(3) . .
H24A O24 H24B 106(2) . .
H24A O24 K2 118(2) . .
H24B O24 K2 127(2) . .
H25A O25 H25B 111(2) . .
O8 K1 O11 116.92(10) 4_455 .
O8 K1 O12 110.59(9) 4_455 .
O8 K1 O19 82.22(7) 4_455 .
O8 K1 O20 87.74(7) 4_455 .
O8 K1 O21 129.81(11) 4_455 .
O8 K1 O22 58.17(6) 4_455 .
O11 K1 O12 46.09(4) . .
O11 K1 O19 123.71(6) . .
O11 K1 O20 88.39(5) . .
O11 K1 O21 113.14(15) . .
O11 K1 O22 162.59(7) . .
O12 K1 O19 77.79(5) . .
O12 K1 O20 134.48(6) . .
O12 K1 O21 100.93(15) . .
O12 K1 O22 150.14(6) . .
O19 K1 O20 147.48(6) . .
O19 K1 O21 67.18(11) . .
O19 K1 O22 73.38(5) . .
O20 K1 O21 97.24(9) . .
O20 K1 O22 75.04(5) . .
O21 K1 O22 74.95(11) . .
O8 K1A O11 105.14(19) 4_455 .
O8 K1A O12 100.70(17) 4_455 .
O8 K1A O19 76.17(14) 4_455 .
O8 K1A O20 80.24(14) 4_455 .
O8 K1A O21A 117.5(5) 4_455 .
O8 K1A O22 53.63(10) 4_455 .
O11 K1A O12 45.69(7) . .
O11 K1A O19 123.04(13) . .
O11 K1A O20 87.03(10) . .
O11 K1A O21A 134.9(6) . .
O11 K1A O22 152.7(2) . .
O12 K1A O19 77.62(10) . .
O12 K1A O20 131.76(13) . .
O12 K1A O21A 131.1(7) . .
O12 K1A O22 144.32(19) . .
O19 K1A O20 145.62(16) . .
O19 K1A O21A 82.9(5) . .
O19 K1A O22 72.52(10) . .
O20 K1A O21A 86.3(5) . .
O20 K1A O22 73.40(10) . .
O21A K1A O22 64.0(5) . .
O1 K2 O3 66.60(5) 3_655 3_655
O1 K2 O4 158.00(5) 3_655 .
O1 K2 O6 106.19(5) 3_655 .
O1 K2 O13 74.60(5) 3_655 6_656
O1 K2 O23 131.61(5) 3_655 .
O1 K2 O24 87.89(5) 3_655 .
O3 K2 O4 135.39(5) 3_655 .
O3 K2 O6 100.65(5) 3_655 .
O3 K2 O13 128.21(5) 3_655 6_656
O3 K2 O23 68.17(5) 3_655 .
O3 K2 O24 126.06(5) 3_655 .
O4 K2 O6 72.59(5) . .
O4 K2 O13 86.83(6) . 6_656
O4 K2 O23 69.31(6) . .
O4 K2 O24 78.24(5) . .
O6 K2 O13 58.67(5) . 6_656
O6 K2 O23 98.06(5) . .
O6 K2 O24 132.64(5) . .
O13 K2 O23 151.49(5) 6_656 .
O13 K2 O24 83.61(5) 6_656 .
O23 K2 O24 105.54(5) . .

loop_
_geom_bond_atom_site_label_1
_geom_bond_atom_site_label_2
_geom_bond_distance
_geom_bond_site_symmetry_2
Cu1 O2 1.9436(16) .
Cu1 O6 1.9589(16) 6_556
Cu1 O13 1.9926(18) .
Cu1 O14 2.2473(19) .
Cu1 O15 1.9664(17) .
Cu2 O3 1.9508(15) .
Cu2 O10 1.9511(15) 7_566
Cu2 O16 2.0036(16) .
Cu2 O17 2.3287(17) .
Cu2 O18 1.9519(16) .
C1 C2 1.401(3) .
C1 C6 1.400(3) .
C1 C7 1.519(3) .
C2 C3 1.396(3) .
C2 C8 1.512(3) .
C3 C4 1.401(3) .
C3 C9 1.517(3) .
C4 C5 1.398(3) .
C4 C10 1.517(3) .
C5 C6 1.404(3) .
C5 C11 1.510(3) .
C6 C12 1.514(3) .
C7 O1 1.239(3) .
C7 O2 1.283(3) .
C8 O3 1.280(3) .
C8 O4 1.234(3) .
C9 O5 1.236(3) .
C9 O6 1.278(3) .
C10 O7 1.273(2) .
C10 O8 1.247(3) .
C11 O9 1.233(3) .
C11 O10 1.289(3) .
C12 O11 1.272(3) .
C12 O12 1.252(3) .
O1 K1A 3.360(6) .
O1 K2 2.9680(17) 3_645
O3 K2 2.9518(16) 3_645
O4 K2 2.8027(18) .
O6 Cu1 1.9589(16) 6_656
O6 K2 2.8501(16) .
O8 K1 2.695(3) 4
O8 K1A 3.061(7) 4
O10 Cu2 1.9511(15) 7_565
O11 K1 2.7523(18) .
O11 K1A 2.782(4) .
O12 K1 2.9626(18) .
O12 K1A 2.983(4) .
O13 H13A 0.786(15) .
O13 H13B 0.762(15) .
O13 K2 2.866(2) 6_556
O14 H14A 0.768(15) .
O14 H14B 0.756(15) .
O15 H15A 0.771(14) .
O15 H15B 0.761(14) .
O16 H16A 0.768(14) .
O16 H16B 0.770(14) .
O17 H17A 0.784(14) .
O17 H17B 0.779(14) .
O18 H18A 0.771(14) .
O18 H18B 0.769(14) .
O19 H19A 0.778(14) .
O19 H19B 0.772(14) .
O19 K1 2.803(2) .
O19 K1A 2.791(4) .
O20 H20A 0.785(14) .
O20 H20B 0.792(14) .
O20 K1 2.7638(19) .
O20 K1A 2.803(4) .
O21 H21A 0.801(16) .
O21 H21B 0.806(16) .
O21 K1 2.668(5) .
O21A K1A 2.298(19) .
O22 H22A 0.793(14) .
O22 H22B 0.791(14) .
O22 K1 2.8583(19) .
O22 K1A 2.925(4) .
O23 H23A 0.791(15) .
O23 H23B 0.772(15) .
O23 K2 2.940(2) .
O24 H24A 0.787(14) .
O24 H24B 0.777(14) .
O24 K2 2.8387(19) .
O25 H25A 0.764(14) .
O25 H25B 0.758(14) .
K1 O8 2.695(3) 4_455
K1A O8 3.061(7) 4_455
K2 O1 2.9679(17) 3_655
K2 O3 2.9518(16) 3_655
K2 O13 2.866(2) 6_656

loop_
_geom_hbond_atom_site_label_D
_geom_hbond_atom_site_label_H
_geom_hbond_atom_site_label_A
_geom_hbond_distance_DH
_geom_hbond_distance_HA
_geom_hbond_distance_DA
_geom_hbond_angle_DHA
_geom_hbond_site_symmetry_A
O13 H13A O19 0.786(15) 1.961(18) 2.690(3) 154(3) .
O13 H13B O21 0.762(15) 1.930(17) 2.641(4) 155(3) 8_665
O14 H14A O17 0.768(15) 2.126(16) 2.882(3) 168(4) 8_665
O14 H14B O21 0.756(15) 2.57(3) 3.132(5) 132(4) 8_665
O14 H14B O1 0.756(15) 2.61(3) 3.207(3) 137(4) 8_665
O15 H15A O7 0.771(14) 1.978(15) 2.736(2) 168(3) 6_556
O15 H15B O16 0.761(14) 1.979(14) 2.740(2) 178(3) .
O16 H16A O11 0.768(14) 1.953(15) 2.715(2) 172(3) 7_566
O16 H16B O25 0.770(14) 1.859(16) 2.617(2) 168(3) 3_655
O17 H17A O20 0.784(14) 1.944(15) 2.726(2) 174(3) 2
O17 H17B O8 0.779(14) 2.26(2) 2.957(2) 149(3) 3_645
O18 H18A O23 0.771(14) 1.916(15) 2.684(2) 174(3) 3_645
O18 H18B O22 0.769(14) 1.877(16) 2.620(2) 162(3) 6_656
O19 H19A O4 0.778(14) 2.42(3) 2.980(3) 130(3) 6_556
O19 H19A O5 0.778(14) 2.465(18) 3.145(3) 147(3) 6_556
O19 H19B O9 0.772(14) 2.048(15) 2.818(2) 175(3) 4_455
O20 H20A O12 0.785(14) 1.947(15) 2.711(2) 164(3) 8_655
O20 H20B O7 0.792(14) 1.986(15) 2.773(2) 172(3) 5_655
O21 H21A O23 0.801(16) 2.52(3) 3.285(5) 161(6) 8_655
O21 H21A O2 0.801(16) 2.57(5) 3.073(4) 122(5) 8_655
O21 H21B O1 0.806(16) 2.21(4) 2.838(5) 135(6) .
O22 H22A O8 0.793(14) 1.969(18) 2.703(2) 154(3) 4_455
O22 H22B O10 0.791(14) 1.952(15) 2.742(2) 175(3) 8_655
O23 H23A O5 0.791(15) 1.905(17) 2.681(3) 167(4) 3_655
O23 H23B O2 0.772(15) 2.314(18) 3.060(3) 163(4) .
O24 H24A O11 0.787(14) 2.084(16) 2.855(2) 167(3) 3_655
O24 H24B O9 0.777(14) 2.083(15) 2.832(2) 162(3) 7_566
O25 H25A O7 0.764(14) 2.127(17) 2.877(2) 167(3) .
O25 H25B O24 0.758(14) 2.088(16) 2.815(3) 161(3) 3_645

loop_
_geom_torsion_atom_site_label_1
_geom_torsion_atom_site_label_2
_geom_torsion_atom_site_label_3
_geom_torsion_atom_site_label_4
_geom_torsion
_geom_torsion_site_symmetry_4
C6 C1 C2 C3 0.3(3) .
C6 C1 C2 C8 -178.44(18) .
C7 C1 C2 C3 -179.73(18) .
C7 C1 C2 C8 1.5(3) .
C1 C2 C3 C4 0.6(3) .
C1 C2 C3 C9 -179.72(19) .
C8 C2 C3 C4 179.36(18) .
C8 C2 C3 C9 -0.9(3) .
C2 C3 C4 C5 -0.6(3) .
C2 C3 C4 C10 -178.85(18) .
C9 C3 C4 C5 179.72(18) .
C9 C3 C4 C10 1.4(3) .
C3 C4 C5 C6 -0.3(3) .
C3 C4 C5 C11 -179.81(18) .
C10 C4 C5 C6 177.89(18) .
C10 C4 C5 C11 -1.6(3) .
C2 C1 C6 C5 -1.2(3) .
C2 C1 C6 C12 174.39(18) .
C7 C1 C6 C5 178.83(18) .
C7 C1 C6 C12 -5.6(3) .
C4 C5 C6 C1 1.2(3) .
C4 C5 C6 C12 -174.39(18) .
C11 C5 C6 C1 -179.30(18) .
C11 C5 C6 C12 5.1(3) .
C2 C1 C7 O1 -114.1(2) .
C2 C1 C7 O2 67.3(2) .
C6 C1 C7 O1 65.9(3) .
C6 C1 C7 O2 -112.7(2) .
C1 C2 C8 O3 42.8(3) .
C1 C2 C8 O4 -139.3(2) .
C3 C2 C8 O3 -136.0(2) .
C3 C2 C8 O4 42.0(3) .
C2 C3 C9 O5 66.0(3) .
C2 C3 C9 O6 -115.5(2) .
C4 C3 C9 O5 -114.2(2) .
C4 C3 C9 O6 64.2(3) .
C3 C4 C10 O7 59.8(3) .
C3 C4 C10 O8 -117.5(2) .
C5 C4 C10 O7 -118.4(2) .
C5 C4 C10 O8 64.2(3) .
C4 C5 C11 O9 47.7(3) .
C4 C5 C11 O10 -131.7(2) .
C6 C5 C11 O9 -131.8(2) .
C6 C5 C11 O10 48.8(3) .
C1 C6 C12 O11 -124.3(2) .
C1 C6 C12 O12 53.7(3) .
C5 C6 C12 O11 51.3(3) .
C5 C6 C12 O12 -130.7(2) .
C1 C7 O1 K1A -73.4(2) .
C1 C7 O1 K2 44.0(2) 3_645
O2 C7 O1 K1A 105.1(2) .
O2 C7 O1 K2 -137.5(2) 3_645
C1 C7 O2 Cu1 171.85(13) .
O1 C7 O2 Cu1 -6.7(3) .
C2 C8 O3 Cu2 175.10(13) .
C2 C8 O3 K2 30.3(2) 3_645
O4 C8 O3 Cu2 -2.7(3) .
O4 C8 O3 K2 -147.6(2) 3_645
C2 C8 O4 K2 25.8(3) .
O3 C8 O4 K2 -156.48(16) .
C3 C9 O6 Cu1 -167.04(13) 6_656
C3 C9 O6 K2 80.41(17) .
O5 C9 O6 Cu1 11.4(3) 6_656
O5 C9 O6 K2 -101.2(2) .
C4 C10 O8 K1 -155.23(15) 4
C4 C10 O8 K1A -151.07(18) 4
O7 C10 O8 K1 27.7(4) 4
O7 C10 O8 K1A 31.9(4) 4
C5 C11 O10 Cu2 -167.64(13) 7_565
O9 C11 O10 Cu2 13.0(3) 7_565
C6 C12 O11 K1 141.86(16) .
C6 C12 O11 K1A 133.9(2) .
O12 C12 O11 K1 -36.0(2) .
O12 C12 O11 K1A -44.0(3) .
C6 C12 O12 K1 -144.60(18) .
C6 C12 O12 K1A -137.0(2) .
O11 C12 O12 K1 33.2(2) .
O11 C12 O12 K1A 40.8(2) .
